data_4087706
loop_
_publ_author_name
'Miesel, Dominique'
'Hildebrandt, Alexander'
'Korb, Marcus'
'Schaarschmidt, Dieter'
'Lang, Heinrich'

_publ_section_title
;
 Transition-Metal Carbonyl Complexes of
 2,5-Diferrocenyl-1-phenyl-1H-phosphole
;
_journal_issue 17
_journal_name_full Organometallics
_journal_page_first 4293
_journal_paper_doi 10.1021/acs.organomet.5b00520
_journal_volume 34
_journal_year 2015
_chemical_formula_moiety 'C37 H25 Fe4 O7 P'
_chemical_formula_sum 'C37 H25 Fe4 O7 P'
_chemical_formula_weight 835.94
_space_group_crystal_system monoclinic
_space_group_IT_number 14
_space_group_name_Hall '-P 2ybc'
_space_group_name_H-M_alt 'P 1 21/c 1'
_atom_sites_solution_hydrogens geom
_audit_creation_method SHELXL-2013
_cell_angle_alpha 90
_cell_angle_beta 106.792(3)
_cell_angle_gamma 90
_cell_formula_units_Z 4
_cell_length_a 11.0117(3)
_cell_length_b 17.3794(4)
_cell_length_c 17.7478(4)
_cell_measurement_reflns_used 5252
_cell_measurement_temperature 110(2)
_cell_measurement_theta_max 27.0520
_cell_measurement_theta_min 3.3390
_cell_volume 3251.69(15)
_computing_cell_refinement
;
CrysAlisPro, Agilent Technologies,
Version 1.171.37.31 (release 14-01-2014 CrysAlis171 .NET)
(compiled Jan 14 2014,18:38:05)
;
_computing_data_collection
;
CrysAlisPro, Agilent Technologies,
Version 1.171.37.31 (release 14-01-2014 CrysAlis171 .NET)
(compiled Jan 14 2014,18:38:05)
;
_computing_data_reduction
;
CrysAlisPro, Agilent Technologies,
Version 1.171.37.31 (release 14-01-2014 CrysAlis171 .NET)
(compiled Jan 14 2014,18:38:05)
;
_computing_structure_refinement 'SHELXL-2013 (Sheldrick, 2013)'
_computing_structure_solution 'SHELXS-2013 (Sheldrick, 2013)'
_diffrn_ambient_temperature 110(2)
_diffrn_measured_fraction_theta_full 0.997
_diffrn_measured_fraction_theta_max 0.997
_diffrn_measurement_device_type 'oxford gemini s'
_diffrn_measurement_method '\w scans'
_diffrn_radiation_type MoK\a
_diffrn_radiation_wavelength 0.71073
_diffrn_reflns_av_R_equivalents 0.0417
_diffrn_reflns_av_unetI/netI 0.0494
_diffrn_reflns_Laue_measured_fraction_full 0.997
_diffrn_reflns_Laue_measured_fraction_max 0.997
_diffrn_reflns_limit_h_max 13
_diffrn_reflns_limit_h_min -11
_diffrn_reflns_limit_k_max 18
_diffrn_reflns_limit_k_min -20
_diffrn_reflns_limit_l_max 20
_diffrn_reflns_limit_l_min -21
_diffrn_reflns_number 17512
_diffrn_reflns_point_group_measured_fraction_full 0.997
_diffrn_reflns_point_group_measured_fraction_max 0.997
_diffrn_reflns_theta_full 25.000
_diffrn_reflns_theta_max 24.999
_diffrn_reflns_theta_min 3.354
_diffrn_standards_decay_% 0
_diffrn_standards_interval_count 50
_diffrn_standards_interval_time 10
_diffrn_standards_number 2
_exptl_absorpt_coefficient_mu 1.850
_exptl_absorpt_correction_T_max 1.00000
_exptl_absorpt_correction_T_min 0.87840
_exptl_absorpt_correction_type multi-scan
_exptl_absorpt_process_details
;
CrysAlisPro, Agilent Technologies,
Version 1.171.37.31 (release 14-01-2014 CrysAlis171 .NET)
(compiled Jan 14 2014,18:38:05)
Empirical absorption correction using spherical harmonics,
 implemented in SCALE3 ABSPACK scaling algorithm.
;
_exptl_crystal_colour red
_exptl_crystal_density_diffrn 1.708
_exptl_crystal_description block
_exptl_crystal_F_000 1688
_exptl_crystal_size_max 0.4
_exptl_crystal_size_mid 0.4
_exptl_crystal_size_min 0.2
_refine_diff_density_max 0.400
_refine_diff_density_min -0.325
_refine_diff_density_rms 0.079
_refine_ls_extinction_method none
_refine_ls_goodness_of_fit_ref 1.016
_refine_ls_hydrogen_treatment constr
_refine_ls_matrix_type full
_refine_ls_number_parameters 442
_refine_ls_number_reflns 5723
_refine_ls_number_restraints 0
_refine_ls_restrained_S_all 1.016
_refine_ls_R_factor_all 0.0541
_refine_ls_R_factor_gt 0.0332
_refine_ls_shift/su_max 0.001
_refine_ls_shift/su_mean 0.000
_refine_ls_structure_factor_coef Fsqd
_refine_ls_weighting_details 'w=1/[\s^2^(Fo^2^)+(0.0293P)^2^+0.0633P] where P=(Fo^2^+2Fc^2^)/3'
_refine_ls_weighting_scheme calc
_refine_ls_wR_factor_gt 0.0624
_refine_ls_wR_factor_ref 0.0672
_reflns_Friedel_coverage 0.000
_reflns_number_gt 4470
_reflns_number_total 5723
_reflns_threshold_expression 'I > 2\s(I)'
_cod_data_source_file om5b00520_si_001.cif
_cod_data_source_block DM-155-2
_cod_original_sg_symbol_H-M 'P 21/c'
_cod_database_code 4087706
_shelx_space_group_comment
;
The symmetry employed for this shelxl refinement is uniquely defined
by the following loop, which should always be used as a source of
symmetry information in preference to the above space-group names.
They are only intended as comments.
;
_shelxl_version_number 2013-4

loop_
_space_group_symop_operation_xyz
'x, y, z'
'-x, y+1/2, -z+1/2'
'-x, -y, -z'
'x, -y-1/2, z-1/2'

loop_
_atom_site_label
_atom_site_type_symbol
_atom_site_fract_x
_atom_site_fract_y
_atom_site_fract_z
_atom_site_U_iso_or_equiv
_atom_site_adp_type
_atom_site_occupancy
_atom_site_site_symmetry_order
_atom_site_calc_flag
_atom_site_refinement_flags_posn
_atom_site_refinement_flags_adp
C1 C 1.0121(3) 0.23172(16) 0.91917(15) 0.0129(6) Uani 1 1 d . .
C2 C 1.0069(3) 0.28036(16) 0.98283(16) 0.0148(6) Uani 1 1 d . .
H2 H 1.0492 0.2702 1.0353 0.018 Uiso 1 1 calc R U
C3 C 0.9302(3) 0.34545(16) 0.95699(15) 0.0141(6) Uani 1 1 d . .
H3 H 0.9172 0.3838 0.9903 0.017 Uiso 1 1 calc R U
C4 C 0.8740(3) 0.34576(16) 0.87267(15) 0.0131(6) Uani 1 1 d . .
C5 C 1.0815(3) 0.15827(16) 0.92330(15) 0.0135(6) Uani 1 1 d . .
C6 C 1.0375(3) 0.08536(16) 0.94219(16) 0.0170(7) Uani 1 1 d . .
H6 H 0.9686 0.0776 0.9616 0.020 Uiso 1 1 calc R U
C7 C 1.1164(3) 0.02705(18) 0.92632(16) 0.0199(7) Uani 1 1 d . .
H7 H 1.1086 -0.0255 0.9339 0.024 Uiso 1 1 calc R U
C8 C 1.2091(3) 0.06237(17) 0.89702(16) 0.0213(7) Uani 1 1 d . .
H8 H 1.2729 0.0372 0.8819 0.026 Uiso 1 1 calc R U
C9 C 1.1880(3) 0.14279(17) 0.89474(15) 0.0178(7) Uani 1 1 d . .
H9 H 1.2354 0.1795 0.8775 0.021 Uiso 1 1 calc R U
C10 C 1.2786(3) 0.16678(18) 1.10971(16) 0.0205(7) Uani 1 1 d . .
H10 H 1.2485 0.2151 1.1180 0.025 Uiso 1 1 calc R U
C11 C 1.2281(3) 0.09550(18) 1.12441(16) 0.0212(7) Uani 1 1 d . .
H11 H 1.1589 0.0889 1.1439 0.025 Uiso 1 1 calc R U
C12 C 1.3009(3) 0.03583(18) 1.10428(16) 0.0212(7) Uani 1 1 d . .
H12 H 1.2885 -0.0167 1.1085 0.025 Uiso 1 1 calc R U
C13 C 1.3958(3) 0.07094(18) 1.07666(16) 0.0212(7) Uani 1 1 d . .
H13 H 1.4565 0.0452 1.0591 0.025 Uiso 1 1 calc R U
C14 C 1.3829(3) 0.15207(18) 1.08020(17) 0.0235(7) Uani 1 1 d . .
H14 H 1.4336 0.1887 1.0658 0.028 Uiso 1 1 calc R U
C15 C 0.7933(3) 0.40925(16) 0.83253(16) 0.0141(6) Uani 1 1 d . .
C16 C 0.7955(3) 0.48633(17) 0.86097(17) 0.0179(7) Uani 1 1 d . .
H16 H 0.8482 0.5044 0.9085 0.022 Uiso 1 1 calc R U
C17 C 0.7048(3) 0.53062(18) 0.80517(17) 0.0202(7) Uani 1 1 d . .
H17 H 0.6884 0.5827 0.8094 0.024 Uiso 1 1 calc R U
C18 C 0.6430(3) 0.48144(18) 0.74129(17) 0.0200(7) Uani 1 1 d . .
H18 H 0.5788 0.4957 0.6967 0.024 Uiso 1 1 calc R U
C19 C 0.6967(3) 0.40701(17) 0.75770(15) 0.0156(7) Uani 1 1 d . .
H19 H 0.6734 0.3640 0.7256 0.019 Uiso 1 1 calc R U
C20 C 0.5602(3) 0.36399(19) 0.91353(17) 0.0234(8) Uani 1 1 d . .
H20 H 0.6013 0.3189 0.9350 0.028 Uiso 1 1 calc R U
C21 C 0.5796(3) 0.43796(19) 0.94899(17) 0.0249(8) Uani 1 1 d . .
H21 H 0.6361 0.4500 0.9976 0.030 Uiso 1 1 calc R U
C22 C 0.4971(3) 0.49052(19) 0.89673(18) 0.0254(8) Uani 1 1 d . .
H22 H 0.4897 0.5429 0.9053 0.030 Uiso 1 1 calc R U
C23 C 0.4285(3) 0.44875(18) 0.82952(18) 0.0245(8) Uani 1 1 d . .
H23 H 0.3681 0.4690 0.7860 0.029 Uiso 1 1 calc R U
C24 C 0.4671(3) 0.37113(18) 0.83973(18) 0.0230(7) Uani 1 1 d . .
H24 H 0.4367 0.3314 0.8041 0.028 Uiso 1 1 calc R U
C25 C 0.7391(3) 0.20176(15) 0.87229(16) 0.0136(6) Uani 1 1 d . .
C26 C 0.7549(3) 0.18026(16) 0.94981(16) 0.0158(7) Uani 1 1 d . .
H26 H 0.8340 0.1857 0.9865 0.019 Uiso 1 1 calc R U
C27 C 0.6550(3) 0.15082(17) 0.97372(17) 0.0189(7) Uani 1 1 d . .
H27 H 0.6679 0.1356 1.0257 0.023 Uiso 1 1 calc R U
C28 C 0.5360(3) 0.14406(17) 0.92022(17) 0.0208(7) Uani 1 1 d . .
H28 H 0.4683 0.1253 0.9362 0.025 Uiso 1 1 calc R U
C29 C 0.5186(3) 0.16547(17) 0.84251(17) 0.0209(7) Uani 1 1 d . .
H29 H 0.4387 0.1611 0.8063 0.025 Uiso 1 1 calc R U
C30 C 0.6190(3) 0.19327(17) 0.81858(16) 0.0172(7) Uani 1 1 d . .
H30 H 0.6065 0.2065 0.7661 0.021 Uiso 1 1 calc R U
C34 C 0.8844(3) 0.3050(2) 0.68642(16) 0.0190(7) Uani 1 1 d . .
C35 C 0.7125(3) 0.20100(17) 0.64540(17) 0.0204(7) Uani 1 1 d . .
C36 C 0.8535(3) 0.1103(2) 0.74906(16) 0.0196(7) Uani 1 1 d . .
C37 C 1.0072(3) 0.18212(17) 0.69465(16) 0.0190(7) Uani 1 1 d . .
C32 C 1.1285(3) 0.32754(17) 0.82270(18) 0.0194(7) Uani 1 1 d . .
C33 C 1.2376(3) 0.33688(17) 0.97910(17) 0.0204(7) Uani 1 1 d . .
C31 C 1.0970(3) 0.4476(2) 0.90813(16) 0.0189(7) Uani 1 1 d . .
O4 O 0.8981(2) 0.36451(13) 0.66371(12) 0.0295(6) Uani 1 1 d . .
O5 O 0.6170(2) 0.19549(13) 0.59805(12) 0.0329(6) Uani 1 1 d . .
O6 O 0.8471(2) 0.04791(13) 0.76743(12) 0.0283(5) Uani 1 1 d . .
O7 O 1.0956(2) 0.16644(13) 0.67601(12) 0.0310(6) Uani 1 1 d . .
O2 O 1.1699(2) 0.31821(13) 0.77106(12) 0.0289(6) Uani 1 1 d . .
O3 O 1.3360(2) 0.33466(13) 1.02346(13) 0.0341(6) Uani 1 1 d . .
O1 O 1.1082(2) 0.51277(13) 0.90631(12) 0.0282(5) Uani 1 1 d . .
P1 P 0.86768(7) 0.24641(4) 0.83819(4) 0.01246(17) Uani 1 1 d . .
Fe1 Fe 1.22096(4) 0.10263(2) 1.00790(2) 0.01437(11) Uani 1 1 d . .
Fe2 Fe 0.61880(4) 0.44108(2) 0.84331(2) 0.01503(11) Uani 1 1 d . .
Fe3 Fe 1.08118(4) 0.34482(2) 0.91014(2) 0.01450(11) Uani 1 1 d . .
Fe4 Fe 0.86455(4) 0.20828(2) 0.71732(2) 0.01418(11) Uani 1 1 d . .

loop_
_atom_site_aniso_label
_atom_site_aniso_U_11
_atom_site_aniso_U_22
_atom_site_aniso_U_33
_atom_site_aniso_U_23
_atom_site_aniso_U_13
_atom_site_aniso_U_12
C1 0.0127(15) 0.0124(16) 0.0133(14) -0.0001(13) 0.0032(12) -0.0031(12)
C2 0.0123(15) 0.0177(17) 0.0141(14) 0.0009(13) 0.0035(12) -0.0019(13)
C3 0.0153(16) 0.0163(17) 0.0124(14) -0.0041(13) 0.0069(12) 0.0002(13)
C4 0.0115(15) 0.0126(16) 0.0163(14) -0.0013(13) 0.0058(12) -0.0009(12)
C5 0.0158(16) 0.0132(16) 0.0091(14) -0.0040(13) -0.0002(12) 0.0001(12)
C6 0.0143(16) 0.0167(18) 0.0193(15) -0.0004(14) 0.0039(13) -0.0007(13)
C7 0.0255(18) 0.0140(17) 0.0164(15) -0.0034(14) 0.0000(14) 0.0030(14)
C8 0.0307(19) 0.0194(19) 0.0139(15) 0.0000(14) 0.0067(14) 0.0100(15)
C9 0.0232(17) 0.0201(18) 0.0114(14) 0.0044(13) 0.0070(13) 0.0054(14)
C10 0.0208(17) 0.025(2) 0.0121(15) -0.0025(14) -0.0006(13) 0.0052(14)
C11 0.0252(18) 0.027(2) 0.0117(15) 0.0015(14) 0.0057(13) 0.0038(15)
C12 0.0271(19) 0.0205(18) 0.0139(15) 0.0035(14) 0.0023(14) 0.0061(14)
C13 0.0193(17) 0.0253(19) 0.0170(15) 0.0029(14) 0.0019(13) 0.0092(14)
C14 0.0214(18) 0.024(2) 0.0187(16) 0.0045(15) -0.0039(14) -0.0028(15)
C15 0.0139(15) 0.0147(17) 0.0156(15) 0.0025(13) 0.0073(12) -0.0003(12)
C16 0.0154(16) 0.0171(18) 0.0208(16) -0.0024(14) 0.0044(13) -0.0028(13)
C17 0.0204(17) 0.0152(17) 0.0247(17) 0.0051(14) 0.0061(14) 0.0013(13)
C18 0.0173(17) 0.027(2) 0.0160(15) 0.0072(14) 0.0050(13) 0.0041(14)
C19 0.0156(16) 0.0188(18) 0.0137(14) -0.0030(13) 0.0061(13) -0.0011(13)
C20 0.0232(18) 0.027(2) 0.0245(17) 0.0076(16) 0.0139(15) 0.0032(14)
C21 0.0253(19) 0.035(2) 0.0169(16) -0.0019(15) 0.0095(14) 0.0052(16)
C22 0.0274(19) 0.025(2) 0.0296(18) -0.0048(16) 0.0169(16) 0.0062(15)
C23 0.0115(16) 0.032(2) 0.0306(18) 0.0034(16) 0.0065(14) 0.0051(14)
C24 0.0198(18) 0.025(2) 0.0281(17) -0.0061(15) 0.0132(15) -0.0032(14)
C25 0.0153(16) 0.0057(15) 0.0205(15) -0.0018(13) 0.0061(13) -0.0009(12)
C26 0.0146(16) 0.0157(17) 0.0175(15) -0.0038(13) 0.0052(13) -0.0003(13)
C27 0.0234(18) 0.0157(17) 0.0214(16) -0.0009(14) 0.0124(14) -0.0008(13)
C28 0.0220(18) 0.0160(18) 0.0303(18) -0.0048(15) 0.0170(15) -0.0063(14)
C29 0.0163(17) 0.0208(19) 0.0254(17) -0.0078(15) 0.0057(14) -0.0031(13)
C30 0.0190(17) 0.0181(18) 0.0161(15) -0.0023(13) 0.0076(13) -0.0020(13)
C34 0.0168(17) 0.025(2) 0.0137(15) -0.0040(15) 0.0024(13) 0.0034(14)
C35 0.0288(19) 0.0161(18) 0.0181(16) -0.0025(14) 0.0093(15) 0.0001(15)
C36 0.0191(17) 0.024(2) 0.0153(15) -0.0041(15) 0.0047(13) -0.0020(14)
C37 0.0272(19) 0.0137(17) 0.0164(16) 0.0025(13) 0.0067(14) 0.0017(14)
C32 0.0159(16) 0.0164(18) 0.0235(17) 0.0041(14) 0.0018(14) -0.0047(13)
C33 0.0231(18) 0.0161(18) 0.0229(17) 0.0008(14) 0.0081(15) -0.0011(14)
C31 0.0135(16) 0.026(2) 0.0155(16) -0.0016(15) 0.0021(13) 0.0011(14)
O4 0.0383(15) 0.0201(14) 0.0329(13) 0.0104(11) 0.0149(11) 0.0003(11)
O5 0.0237(13) 0.0432(16) 0.0244(12) -0.0016(11) -0.0047(11) -0.0024(11)
O6 0.0412(15) 0.0175(14) 0.0258(12) 0.0010(11) 0.0089(11) -0.0081(11)
O7 0.0323(14) 0.0310(14) 0.0367(13) 0.0057(11) 0.0214(12) 0.0095(11)
O2 0.0271(13) 0.0385(15) 0.0258(12) -0.0026(11) 0.0151(11) -0.0101(11)
O3 0.0196(13) 0.0332(15) 0.0400(14) 0.0072(12) -0.0063(11) -0.0043(11)
O1 0.0328(14) 0.0169(14) 0.0342(13) -0.0011(11) 0.0088(11) -0.0033(11)
P1 0.0131(4) 0.0134(4) 0.0112(4) 0.0002(3) 0.0039(3) -0.0002(3)
Fe1 0.0158(2) 0.0155(2) 0.0120(2) 0.00110(18) 0.00426(18) 0.00267(18)
Fe2 0.0144(2) 0.0168(3) 0.0140(2) -0.00055(19) 0.00421(18) 0.00191(18)
Fe3 0.0132(2) 0.0144(2) 0.0150(2) 0.00030(19) 0.00276(18) -0.00128(18)
Fe4 0.0164(2) 0.0151(2) 0.0115(2) -0.00048(18) 0.00461(17) 0.00006(18)

loop_
_atom_type_symbol
_atom_type_description
_atom_type_scat_dispersion_real
_atom_type_scat_dispersion_imag
_atom_type_scat_source
C C 0.0033 0.0016 'International Tables Vol C Tables 4.2.6.8 and 6.1.1.4'
H H 0.0000 0.0000 'International Tables Vol C Tables 4.2.6.8 and 6.1.1.4'
O O 0.0106 0.0060 'International Tables Vol C Tables 4.2.6.8 and 6.1.1.4'
P P 0.1023 0.0942 'International Tables Vol C Tables 4.2.6.8 and 6.1.1.4'
Fe Fe 0.3463 0.8444 'International Tables Vol C Tables 4.2.6.8 and 6.1.1.4'

loop_
_geom_angle_atom_site_label_1
_geom_angle_atom_site_label_2
_geom_angle_atom_site_label_3
_geom_angle
C2 C1 C5 127.7(2)
C2 C1 P1 108.4(2)
C5 C1 P1 118.67(19)
C2 C1 Fe3 67.02(15)
C5 C1 Fe3 127.5(2)
P1 C1 Fe3 93.47(12)
C3 C2 C1 112.1(2)
C3 C2 Fe3 70.51(15)
C1 C2 Fe3 73.16(15)
C2 C3 C4 112.2(2)
C2 C3 Fe3 69.48(16)
C4 C3 Fe3 74.73(15)
C3 C4 C15 121.6(2)
C3 C4 P1 107.9(2)
C15 C4 P1 126.1(2)
C3 C4 Fe3 65.63(15)
C15 C4 Fe3 125.92(19)
P1 C4 Fe3 91.73(12)
C6 C5 C9 106.5(2)
C6 C5 C1 124.8(3)
C9 C5 C1 127.6(3)
C6 C5 Fe1 69.13(16)
C9 C5 Fe1 69.78(16)
C1 C5 Fe1 135.20(19)
C7 C6 C5 108.6(3)
C7 C6 Fe1 69.88(17)
C5 C6 Fe1 69.97(16)
C8 C7 C6 108.2(3)
C8 C7 Fe1 70.30(17)
C6 C7 Fe1 69.61(16)
C7 C8 C9 108.0(3)
C7 C8 Fe1 69.41(16)
C9 C8 Fe1 69.87(16)
C8 C9 C5 108.7(3)
C8 C9 Fe1 69.88(16)
C5 C9 Fe1 69.48(15)
C11 C10 C14 108.3(3)
C11 C10 Fe1 69.49(17)
C14 C10 Fe1 69.85(17)
C10 C11 C12 108.2(3)
C10 C11 Fe1 70.32(16)
C12 C11 Fe1 69.50(16)
C13 C12 C11 107.5(3)
C13 C12 Fe1 69.37(16)
C11 C12 Fe1 69.96(17)
C12 C13 C14 108.7(3)
C12 C13 Fe1 70.06(17)
C14 C13 Fe1 70.66(17)
C10 C14 C13 107.3(3)
C10 C14 Fe1 69.93(17)
C13 C14 Fe1 68.76(17)
C16 C15 C19 106.4(2)
C16 C15 C4 126.0(3)
C19 C15 C4 127.6(3)
C16 C15 Fe2 68.71(16)
C19 C15 Fe2 68.47(15)
C4 C15 Fe2 127.40(19)
C17 C16 C15 109.0(3)
C17 C16 Fe2 69.65(17)
C15 C16 Fe2 70.48(16)
C16 C17 C18 108.0(3)
C16 C17 Fe2 69.73(16)
C18 C17 Fe2 69.23(17)
C19 C18 C17 108.0(3)
C19 C18 Fe2 69.85(15)
C17 C18 Fe2 69.72(16)
C18 C19 C15 108.5(3)
C18 C19 Fe2 69.37(16)
C15 C19 Fe2 70.30(15)
C24 C20 C21 107.9(3)
C24 C20 Fe2 69.66(17)
C21 C20 Fe2 69.22(17)
C20 C21 C22 107.8(3)
C20 C21 Fe2 70.24(16)
C22 C21 Fe2 69.51(17)
C23 C22 C21 107.7(3)
C23 C22 Fe2 69.81(17)
C21 C22 Fe2 69.62(17)
C24 C23 C22 108.3(3)
C24 C23 Fe2 70.19(17)
C22 C23 Fe2 69.68(17)
C23 C24 C20 108.3(3)
C23 C24 Fe2 69.52(17)
C20 C24 Fe2 70.01(18)
C26 C25 C30 118.1(3)
C26 C25 P1 123.1(2)
C30 C25 P1 118.8(2)
C27 C26 C25 121.3(3)
C28 C27 C26 119.9(3)
C27 C28 C29 119.4(3)
C30 C29 C28 120.4(3)
C29 C30 C25 120.8(3)
O4 C34 Fe4 176.6(3)
O5 C35 Fe4 178.1(3)
O6 C36 Fe4 178.3(3)
O7 C37 Fe4 176.3(3)
O2 C32 Fe3 173.6(3)
O3 C33 Fe3 177.4(3)
O1 C31 Fe3 179.0(3)
C4 P1 C1 85.90(13)
C4 P1 C25 104.12(12)
C1 P1 C25 104.87(12)
C4 P1 Fe4 126.17(9)
C1 P1 Fe4 118.81(9)
C25 P1 Fe4 112.69(9)
C13 Fe1 C6 155.66(12)
C13 Fe1 C12 40.58(12)
C6 Fe1 C12 120.68(12)
C13 Fe1 C7 119.48(12)
C6 Fe1 C7 40.51(11)
C12 Fe1 C7 104.23(12)
C13 Fe1 C11 67.98(12)
C6 Fe1 C11 108.09(12)
C12 Fe1 C11 40.54(11)
C7 Fe1 C11 121.66(13)
C13 Fe1 C5 160.74(12)
C6 Fe1 C5 40.90(11)
C12 Fe1 C5 158.40(12)
C7 Fe1 C5 68.64(11)
C11 Fe1 C5 124.66(12)
C13 Fe1 C9 123.14(12)
C6 Fe1 C9 68.02(12)
C12 Fe1 C9 157.16(12)
C7 Fe1 C9 67.80(12)
C11 Fe1 C9 161.76(12)
C5 Fe1 C9 40.74(11)
C13 Fe1 C8 105.60(12)
C6 Fe1 C8 67.96(12)
C12 Fe1 C8 120.02(12)
C7 Fe1 C8 40.28(12)
C11 Fe1 C8 156.60(12)
C5 Fe1 C8 68.48(11)
C9 Fe1 C8 40.25(11)
C13 Fe1 C14 40.58(12)
C6 Fe1 C14 162.32(12)
C12 Fe1 C14 68.26(12)
C7 Fe1 C14 156.58(12)
C11 Fe1 C14 67.86(12)
C5 Fe1 C14 126.09(12)
C9 Fe1 C14 110.08(12)
C8 Fe1 C14 122.81(13)
C13 Fe1 C10 67.81(12)
C6 Fe1 C10 125.70(12)
C12 Fe1 C10 67.95(12)
C7 Fe1 C10 159.35(12)
C11 Fe1 C10 40.19(11)
C5 Fe1 C10 111.24(11)
C9 Fe1 C10 126.53(12)
C8 Fe1 C10 160.23(13)
C14 Fe1 C10 40.22(12)
C18 Fe2 C19 40.78(11)
C18 Fe2 C17 41.05(12)
C19 Fe2 C17 68.75(12)
C18 Fe2 C16 68.78(12)
C19 Fe2 C16 68.76(11)
C17 Fe2 C16 40.62(11)
C18 Fe2 C22 122.82(12)
C19 Fe2 C22 160.61(12)
C17 Fe2 C22 105.28(13)
C16 Fe2 C22 119.48(13)
C18 Fe2 C21 160.91(13)
C19 Fe2 C21 157.41(12)
C17 Fe2 C21 124.56(13)
C16 Fe2 C21 108.33(12)
C22 Fe2 C21 40.87(12)
C18 Fe2 C23 105.38(12)
C19 Fe2 C23 124.61(12)
C17 Fe2 C23 118.03(12)
C16 Fe2 C23 153.44(12)
C22 Fe2 C23 40.52(12)
C21 Fe2 C23 68.31(13)
C18 Fe2 C24 119.51(12)
C19 Fe2 C24 108.60(12)
C17 Fe2 C24 153.51(12)
C16 Fe2 C24 165.05(12)
C22 Fe2 C24 68.05(13)
C21 Fe2 C24 68.10(13)
C23 Fe2 C24 40.30(12)
C18 Fe2 C20 155.61(13)
C19 Fe2 C20 122.42(12)
C17 Fe2 C20 163.09(12)
C16 Fe2 C20 127.67(12)
C22 Fe2 C20 68.28(13)
C21 Fe2 C20 40.54(12)
C23 Fe2 C20 67.95(13)
C24 Fe2 C20 40.33(12)
C18 Fe2 C15 69.12(11)
C19 Fe2 C15 41.23(10)
C17 Fe2 C15 68.81(12)
C16 Fe2 C15 40.81(11)
C22 Fe2 C15 155.63(12)
C21 Fe2 C15 121.86(12)
C23 Fe2 C15 163.36(12)
C24 Fe2 C15 127.62(12)
C20 Fe2 C15 110.21(12)
C31 Fe3 C32 95.46(13)
C31 Fe3 C33 90.61(13)
C32 Fe3 C33 96.59(13)
C31 Fe3 C2 127.93(12)
C32 Fe3 C2 136.02(12)
C33 Fe3 C2 90.44(12)
C31 Fe3 C3 95.54(12)
C32 Fe3 C3 144.73(12)
C33 Fe3 C3 116.68(12)
C2 Fe3 C3 40.01(11)
C31 Fe3 C1 163.30(12)
C32 Fe3 C1 96.29(12)
C33 Fe3 C1 99.78(12)
C2 Fe3 C1 39.82(10)
C3 Fe3 C1 68.14(11)
C31 Fe3 C4 94.88(12)
C32 Fe3 C4 106.01(12)
C33 Fe3 C4 156.08(12)
C2 Fe3 C4 67.90(11)
C3 Fe3 C4 39.65(10)
C1 Fe3 C4 70.46(10)
C37 Fe4 C35 121.47(13)
C37 Fe4 C34 88.69(13)
C35 Fe4 C34 91.11(13)
C37 Fe4 C36 88.46(13)
C35 Fe4 C36 91.28(14)
C34 Fe4 C36 176.96(14)
C37 Fe4 P1 121.32(10)
C35 Fe4 P1 117.16(9)
C34 Fe4 P1 92.63(9)
C36 Fe4 P1 87.94(9)

loop_
_geom_bond_atom_site_label_1
_geom_bond_atom_site_label_2
_geom_bond_distance
C1 C2 1.426(4)
C1 C5 1.479(4)
C1 P1 1.827(3)
C1 Fe3 2.130(3)
C2 C3 1.407(4)
C2 Fe3 2.049(3)
C3 C4 1.445(4)
C3 Fe3 2.063(3)
C4 C15 1.466(4)
C4 P1 1.827(3)
C4 Fe3 2.184(3)
C5 C6 1.431(4)
C5 C9 1.431(4)
C5 Fe1 2.053(3)
C6 C7 1.415(4)
C6 Fe1 2.042(3)
C7 C8 1.413(4)
C7 Fe1 2.045(3)
C8 C9 1.416(4)
C8 Fe1 2.057(3)
C9 Fe1 2.057(3)
C10 C11 1.413(4)
C10 C14 1.417(4)
C10 Fe1 2.061(3)
C11 C12 1.418(4)
C11 Fe1 2.050(3)
C12 C13 1.414(4)
C12 Fe1 2.044(3)
C13 C14 1.420(4)
C13 Fe1 2.035(3)
C14 Fe1 2.060(3)
C15 C16 1.429(4)
C15 C19 1.443(4)
C15 Fe2 2.061(3)
C16 C17 1.414(4)
C16 Fe2 2.038(3)
C17 C18 1.426(4)
C17 Fe2 2.037(3)
C18 C19 1.417(4)
C18 Fe2 2.030(3)
C19 Fe2 2.036(3)
C20 C24 1.416(4)
C20 C21 1.420(4)
C20 Fe2 2.056(3)
C21 C22 1.426(4)
C21 Fe2 2.043(3)
C22 C23 1.414(4)
C22 Fe2 2.041(3)
C23 C24 1.411(4)
C23 Fe2 2.043(3)
C24 Fe2 2.052(3)
C25 C26 1.387(4)
C25 C30 1.397(4)
C25 P1 1.862(3)
C26 C27 1.386(4)
C27 C28 1.383(4)
C28 C29 1.387(4)
C29 C30 1.382(4)
C34 O4 1.136(3)
C34 Fe4 1.800(4)
C35 O5 1.145(3)
C35 Fe4 1.793(3)
C36 O6 1.139(3)
C36 Fe4 1.810(3)
C37 O7 1.147(3)
C37 Fe4 1.790(3)
C32 O2 1.147(3)
C32 Fe3 1.799(3)
C33 O3 1.141(3)
C33 Fe3 1.807(3)
C31 O1 1.141(3)
C31 Fe3 1.796(3)
P1 Fe4 2.2360(8)

loop_
_geom_torsion_atom_site_label_1
_geom_torsion_atom_site_label_2
_geom_torsion_atom_site_label_3
_geom_torsion_atom_site_label_4
_geom_torsion
C5 C1 C2 C3 -179.4(3)
P1 C1 C2 C3 -25.8(3)
Fe3 C1 C2 C3 60.1(2)
C5 C1 C2 Fe3 120.6(3)
P1 C1 C2 Fe3 -85.89(14)
C1 C2 C3 C4 1.2(3)
Fe3 C2 C3 C4 62.8(2)
C1 C2 C3 Fe3 -61.6(2)
C2 C3 C4 C15 -178.3(2)
Fe3 C3 C4 C15 -118.5(3)
C2 C3 C4 P1 23.9(3)
Fe3 C3 C4 P1 83.61(14)
C2 C3 C4 Fe3 -59.7(2)
C2 C1 C5 C6 80.9(4)
P1 C1 C5 C6 -70.3(3)
Fe3 C1 C5 C6 169.2(2)
C2 C1 C5 C9 -112.9(3)
P1 C1 C5 C9 95.9(3)
Fe3 C1 C5 C9 -24.6(4)
C2 C1 C5 Fe1 -14.0(5)
P1 C1 C5 Fe1 -165.18(18)
Fe3 C1 C5 Fe1 74.4(3)
C9 C5 C6 C7 0.7(3)
C1 C5 C6 C7 169.3(2)
Fe1 C5 C6 C7 -59.42(19)
C9 C5 C6 Fe1 60.08(18)
C1 C5 C6 Fe1 -131.3(3)
C5 C6 C7 C8 -0.5(3)
Fe1 C6 C7 C8 -59.9(2)
C5 C6 C7 Fe1 59.47(19)
C6 C7 C8 C9 0.1(3)
Fe1 C7 C8 C9 -59.43(19)
C6 C7 C8 Fe1 59.50(19)
C7 C8 C9 C5 0.3(3)
Fe1 C8 C9 C5 -58.80(19)
C7 C8 C9 Fe1 59.14(19)
C6 C5 C9 C8 -0.6(3)
C1 C5 C9 C8 -168.8(3)
Fe1 C5 C9 C8 59.04(19)
C6 C5 C9 Fe1 -59.66(18)
C1 C5 C9 Fe1 132.1(3)
C14 C10 C11 C12 0.1(3)
Fe1 C10 C11 C12 59.37(19)
C14 C10 C11 Fe1 -59.24(19)
C10 C11 C12 C13 -0.4(3)
Fe1 C11 C12 C13 59.48(19)
C10 C11 C12 Fe1 -59.88(19)
C11 C12 C13 C14 0.5(3)
Fe1 C12 C13 C14 60.4(2)
C11 C12 C13 Fe1 -59.85(19)
C11 C10 C14 C13 0.2(3)
Fe1 C10 C14 C13 -58.82(19)
C11 C10 C14 Fe1 59.0(2)
C12 C13 C14 C10 -0.4(3)
Fe1 C13 C14 C10 59.56(19)
C12 C13 C14 Fe1 -60.0(2)
C3 C4 C15 C16 24.1(4)
P1 C4 C15 C16 177.7(2)
Fe3 C4 C15 C16 -57.2(4)
C3 C4 C15 C19 -155.7(3)
P1 C4 C15 C19 -2.0(4)
Fe3 C4 C15 C19 123.1(3)
C3 C4 C15 Fe2 -65.4(4)
P1 C4 C15 Fe2 88.3(3)
Fe3 C4 C15 Fe2 -146.63(16)
C19 C15 C16 C17 -0.9(3)
C4 C15 C16 C17 179.3(3)
Fe2 C15 C16 C17 -59.2(2)
C19 C15 C16 Fe2 58.28(18)
C4 C15 C16 Fe2 -121.5(3)
C15 C16 C17 C18 0.8(3)
Fe2 C16 C17 C18 -58.8(2)
C15 C16 C17 Fe2 59.7(2)
C16 C17 C18 C19 -0.4(3)
Fe2 C17 C18 C19 -59.59(19)
C16 C17 C18 Fe2 59.2(2)
C17 C18 C19 C15 -0.1(3)
Fe2 C18 C19 C15 -59.61(19)
C17 C18 C19 Fe2 59.5(2)
C16 C15 C19 C18 0.6(3)
C4 C15 C19 C18 -179.6(3)
Fe2 C15 C19 C18 59.03(19)
C16 C15 C19 Fe2 -58.44(19)
C4 C15 C19 Fe2 121.4(3)
C24 C20 C21 C22 0.5(3)
Fe2 C20 C21 C22 59.6(2)
C24 C20 C21 Fe2 -59.1(2)
C20 C21 C22 C23 -0.4(3)
Fe2 C21 C22 C23 59.6(2)
C20 C21 C22 Fe2 -60.1(2)
C21 C22 C23 C24 0.2(3)
Fe2 C22 C23 C24 59.8(2)
C21 C22 C23 Fe2 -59.5(2)
C22 C23 C24 C20 0.0(3)
Fe2 C23 C24 C20 59.5(2)
C22 C23 C24 Fe2 -59.4(2)
C21 C20 C24 C23 -0.3(3)
Fe2 C20 C24 C23 -59.2(2)
C21 C20 C24 Fe2 58.9(2)
C30 C25 C26 C27 0.3(4)
P1 C25 C26 C27 176.6(2)
C25 C26 C27 C28 -1.5(4)
C26 C27 C28 C29 1.3(4)
C27 C28 C29 C30 0.1(4)
C28 C29 C30 C25 -1.3(4)
C26 C25 C30 C29 1.1(4)
P1 C25 C30 C29 -175.4(2)
C3 C4 P1 C1 -31.6(2)
C15 C4 P1 C1 171.8(2)
Fe3 C4 P1 C1 33.29(11)
C3 C4 P1 C25 72.7(2)
C15 C4 P1 C25 -83.9(3)
Fe3 C4 P1 C25 137.60(11)
C3 C4 P1 Fe4 -154.72(14)
C15 C4 P1 Fe4 48.7(3)
Fe3 C4 P1 Fe4 -89.81(11)
C2 C1 P1 C4 32.6(2)
C5 C1 P1 C4 -171.1(2)
Fe3 C1 P1 C4 -34.30(11)
C2 C1 P1 C25 -70.9(2)
C5 C1 P1 C25 85.4(2)
Fe3 C1 P1 C25 -137.83(11)
C2 C1 P1 Fe4 162.10(15)
C5 C1 P1 Fe4 -41.6(2)
Fe3 C1 P1 Fe4 95.18(10)
C26 C25 P1 C4 -76.3(3)
C30 C25 P1 C4 100.0(2)
C26 C25 P1 C1 13.2(3)
C30 C25 P1 C1 -170.5(2)
C26 C25 P1 Fe4 143.8(2)
C30 C25 P1 Fe4 -39.9(2)
